data_7020875
loop_
_publ_author_name
'Liu, Jinying'
'Ma, Chengbing'
'Chen, Hui'
'Hu, Mingqiang'
'Wen, Huimin'
'Cui, Honghua'
'Song, Xiaowei'
'Chen, Changneng'

_publ_section_title
;
 Syntheses, structures and magnetic properties of a family of
 heterometallic [Mn(II)(2)Mn(III)(2)Ln(III)(2)] clusters.
;
_journal_issue 7
_journal_name_full 'Dalton transactions (Cambridge, England : 2003)'
_journal_page_first 2423
_journal_page_last 2430
_journal_paper_doi 10.1039/c2dt32269b
_journal_volume 42
_journal_year 2013
_chemical_formula_moiety 'C62 H118 Gd2 Mn4 N2 O28'
_chemical_formula_sum 'C62 H118 Gd2 Mn4 N2 O28'
_chemical_formula_weight 1873.84
_space_group_IT_number 14
_symmetry_cell_setting monoclinic
_symmetry_space_group_name_Hall '-P 2yn'
_symmetry_space_group_name_H-M 'P 1 21/n 1'
_atom_sites_solution_hydrogens geom
_atom_sites_solution_primary direct
_atom_sites_solution_secondary difmap
_audit_creation_method
;
SHELXL-97

The four tert-butyl groups were each disordered into two positions
with occupancies of 57/43,60/40,60/40,60/40, respectively,
and the temperature factors of all atoms were restrained by using
the command DELU/SIMU/ISOR. The subsequent refinement gave good ellipsoid plot.

The bond lengths and bond angles of those four tert-butyl groups
were restrained by using DFIX.

All the hydrogens were added geometrically. The singly-deprotonated
triethanolamine ligands (H2tea C) were confirmed by the charge
consideration and bond-valence-sum (BVS) calculations, but no
difference fourier peak was found to be suitable for the definition
of the proton of H2tea- anions, and these four hydrogens were
calculated in the reported formula.
;
_cell_angle_alpha 90.00
_cell_angle_beta 112.838(3)
_cell_angle_gamma 90.00
_cell_formula_units_Z 2
_cell_length_a 17.518(4)
_cell_length_b 11.443(2)
_cell_length_c 22.076(5)
_cell_measurement_reflns_used 1943
_cell_measurement_temperature 293(2)
_cell_measurement_theta_max 27.4971
_cell_measurement_theta_min 2.0020
_cell_volume 4078.4(15)
_computing_cell_refinement 'Bruker XSCANS'
_computing_data_collection 'Bruker XSCANS'
_computing_data_reduction 'Bruker SHELXTL'
_computing_molecular_graphics 'Bruker SHELXTL'
_computing_publication_material 'Bruker SHELXTL'
_computing_structure_refinement 'SHELXL-97 (Sheldrick, 1997)'
_computing_structure_solution 'SHELXS-97 (Sheldrick, 1990)'
_diffrn_ambient_temperature 293(2)
_diffrn_detector_area_resol_mean 28.5714
_diffrn_measured_fraction_theta_full 0.976
_diffrn_measured_fraction_theta_max 0.976
_diffrn_measurement_device_type 'Bruker P4'
_diffrn_measurement_method '\w scans'
_diffrn_radiation_monochromator graphite
_diffrn_radiation_source 'fine-focus sealed tube'
_diffrn_radiation_type MoK\a
_diffrn_radiation_wavelength 0.71073
_diffrn_reflns_av_R_equivalents 0.0633
_diffrn_reflns_av_sigmaI/netI 0.0821
_diffrn_reflns_limit_h_max 22
_diffrn_reflns_limit_h_min -22
_diffrn_reflns_limit_k_max 14
_diffrn_reflns_limit_k_min -14
_diffrn_reflns_limit_l_max 28
_diffrn_reflns_limit_l_min -28
_diffrn_reflns_number 31158
_diffrn_reflns_theta_full 27.49
_diffrn_reflns_theta_max 27.49
_diffrn_reflns_theta_min 2.19
_exptl_absorpt_coefficient_mu 2.276
_exptl_absorpt_correction_T_max 1.0000
_exptl_absorpt_correction_T_min 0.3836
_exptl_absorpt_correction_type multi-scan
_exptl_absorpt_process_details 'CrystalClear (Rigaku Corp., 2000)'
_exptl_crystal_colour BROWN
_exptl_crystal_density_diffrn 1.526
_exptl_crystal_density_method 'not measured'
_exptl_crystal_description PRISM
_exptl_crystal_F_000 1904
_exptl_crystal_size_max 0.6
_exptl_crystal_size_mid 0.5
_exptl_crystal_size_min 0.2
_refine_diff_density_max 1.153
_refine_diff_density_min -1.915
_refine_diff_density_rms 0.116
_refine_ls_extinction_method none
_refine_ls_goodness_of_fit_ref 1.021
_refine_ls_hydrogen_treatment constr
_refine_ls_matrix_type full
_refine_ls_number_parameters 551
_refine_ls_number_reflns 9128
_refine_ls_number_restraints 468
_refine_ls_restrained_S_all 1.051
_refine_ls_R_factor_all 0.0504
_refine_ls_R_factor_gt 0.0426
_refine_ls_shift/su_max 0.006
_refine_ls_shift/su_mean 0.000
_refine_ls_structure_factor_coef Fsqd
_refine_ls_weighting_details 'calc w=1/[\s^2^(Fo^2^)+(0.0500P)^2^+0.0000P] where P=(Fo^2^+2Fc^2^)/3'
_refine_ls_weighting_scheme calc
_refine_ls_wR_factor_gt 0.1145
_refine_ls_wR_factor_ref 0.1172
_reflns_number_gt 6651
_reflns_number_total 9128
_reflns_threshold_expression >2sigma(I)
_cod_data_source_file c2dt32269b.txt
_cod_data_source_block compound5
_cod_depositor_comments
;
The following automatic conversions were performed:

'_symmetry_cell_setting' value 'Monoclinic' changed to 'monoclinic'
according to /home/saulius/struct/CIF-dictionaries/cif_core.dic
dictionary named 'cif_core.dic' version 2.4.2 from 2011-04-26.

Automatic conversion script
Id: cif_fix_values 1891 2012-01-12 08:04:46Z andrius 
;
_cod_original_cell_volume 4078.3(14)
_cod_original_sg_symbol_Hall '-P 2yn '
_cod_original_sg_symbol_H-M P2(1)/n
_cod_database_code 7020875

loop_
_symmetry_equiv_pos_as_xyz
'x, y, z'
'-x+1/2, y+1/2, -z+1/2'
'-x, -y, -z'
'x-1/2, -y-1/2, z-1/2'

loop_
_atom_site_label
_atom_site_type_symbol
_atom_site_fract_x
_atom_site_fract_y
_atom_site_fract_z
_atom_site_U_iso_or_equiv
_atom_site_adp_type
_atom_site_occupancy
_atom_site_symmetry_multiplicity
_atom_site_calc_flag
_atom_site_refinement_flags
_atom_site_disorder_assembly
_atom_site_disorder_group
Gd1 Gd 0.779819(12) 0.517938(19) 0.057616(10) 0.03371(9) Uani 1 1 d . . .
Mn1 Mn 0.90288(4) 0.53573(5) -0.03286(3) 0.02813(15) Uani 1 1 d . . .
Mn2 Mn 0.98898(4) 0.52305(6) -0.13123(3) 0.03731(17) Uani 1 1 d . . .
O1 O 0.9312(2) 0.6141(3) 0.13405(16) 0.0521(9) Uani 1 1 d . . .
O2 O 0.8125(2) 0.6865(3) 0.12645(16) 0.0570(9) Uani 1 1 d . . .
O3 O 0.7200(2) 0.3301(3) 0.05073(17) 0.0550(9) Uani 1 1 d . . .
O4 O 0.6042(2) 0.3292(3) 0.0686(2) 0.0807(13) Uani 1 1 d . . .
O5 O 0.79905(18) 0.4742(3) -0.12456(15) 0.0406(8) Uani 1 1 d . . .
O6 O 0.8675(2) 0.4652(3) -0.19144(16) 0.0494(9) Uani 1 1 d . . .
O7 O 1.0250(2) 0.6363(3) -0.18784(17) 0.0642(10) Uani 1 1 d . . .
O8 O 1.1546(2) 0.5770(4) -0.15801(17) 0.0632(10) Uani 1 1 d . . .
O9 O 1.11526(16) 0.5720(2) -0.02795(13) 0.0303(6) Uani 1 1 d . . .
O10 O 0.93644(16) 0.6444(2) -0.08335(13) 0.0351(7) Uani 1 1 d . . .
O11 O 1.02349(15) 0.5765(2) 0.04988(12) 0.0290(6) Uani 1 1 d . . .
O12 O 0.83161(16) 0.6360(2) -0.00998(14) 0.0333(6) Uani 1 1 d . . .
O13 O 0.6979(2) 0.4604(3) -0.05878(16) 0.0467(8) Uani 1 1 d . . .
O14 O 0.6577(2) 0.5358(3) 0.08385(19) 0.0530(9) Uani 1 1 d . . .
N1 N 0.6699(2) 0.6775(3) -0.01354(18) 0.0433(9) Uani 1 1 d . . .
C1 C 0.8894(3) 0.6856(4) 0.1520(2) 0.0455(12) Uani 1 1 d . A .
C2 C 0.9332(3) 0.7778(4) 0.2035(2) 0.0820(16) Uani 1 1 d DU . .
C3 C 0.9528(8) 0.8777(8) 0.1657(5) 0.110(4) Uani 0.495(5) 1 d PDU A 1
H3A H 0.9025 0.9174 0.1396 0.165 Uiso 0.495(5) 1 calc PR A 1
H3B H 0.9780 0.8466 0.1376 0.165 Uiso 0.495(5) 1 calc PR A 1
H3C H 0.9901 0.9316 0.1962 0.165 Uiso 0.495(5) 1 calc PR A 1
C4 C 1.0139(5) 0.7282(11) 0.2540(5) 0.109(4) Uani 0.495(5) 1 d PDU A 1
H4A H 1.0017 0.6622 0.2756 0.164 Uiso 0.495(5) 1 calc PR A 1
H4B H 1.0414 0.7872 0.2860 0.164 Uiso 0.495(5) 1 calc PR A 1
H4C H 1.0491 0.7041 0.2322 0.164 Uiso 0.495(5) 1 calc PR A 1
C5 C 0.8791(6) 0.8235(10) 0.2386(5) 0.092(3) Uani 0.495(5) 1 d PDU A 1
H5A H 0.8738 0.7643 0.2674 0.137 Uiso 0.495(5) 1 calc PR A 1
H5B H 0.8253 0.8433 0.2066 0.137 Uiso 0.495(5) 1 calc PR A 1
H5C H 0.9043 0.8918 0.2636 0.137 Uiso 0.495(5) 1 calc PR A 1
C3' C 0.9039(7) 0.8981(7) 0.1732(6) 0.129(4) Uani 0.505(5) 1 d PDU A 2
H3'A H 0.8900 0.9452 0.2034 0.193 Uiso 0.505(5) 1 calc PR A 2
H3'B H 0.8559 0.8892 0.1331 0.193 Uiso 0.505(5) 1 calc PR A 2
H3'C H 0.9472 0.9353 0.1639 0.193 Uiso 0.505(5) 1 calc PR A 2
C4' C 1.0277(3) 0.7717(11) 0.2294(5) 0.083(3) Uani 0.505(5) 1 d PDU A 2
H4'A H 1.0470 0.7074 0.2595 0.125 Uiso 0.505(5) 1 calc PR A 2
H4'B H 1.0509 0.8432 0.2518 0.125 Uiso 0.505(5) 1 calc PR A 2
H4'C H 1.0447 0.7607 0.1934 0.125 Uiso 0.505(5) 1 calc PR A 2
C5' C 0.9048(7) 0.7571(12) 0.2600(4) 0.106(3) Uani 0.505(5) 1 d PDU A 2
H5'A H 0.9157 0.6775 0.2745 0.159 Uiso 0.505(5) 1 calc PR A 2
H5'B H 0.8465 0.7722 0.2451 0.159 Uiso 0.505(5) 1 calc PR A 2
H5'C H 0.9344 0.8086 0.2958 0.159 Uiso 0.505(5) 1 calc PR A 2
C6 C 0.6586(3) 0.2794(5) 0.0561(3) 0.0564(14) Uani 1 1 d . A .
C7 C 0.6529(3) 0.1476(4) 0.0445(2) 0.0756(15) Uani 1 1 d DU . .
C8 C 0.7337(4) 0.0892(10) 0.0497(5) 0.085(3) Uani 0.495(5) 1 d PDU A 1
H8A H 0.7678 0.0753 0.0950 0.128 Uiso 0.495(5) 1 calc PR A 1
H8B H 0.7625 0.1394 0.0307 0.128 Uiso 0.495(5) 1 calc PR A 1
H8C H 0.7216 0.0162 0.0264 0.128 Uiso 0.495(5) 1 calc PR A 1
C9 C 0.5880(5) 0.1345(10) -0.0256(3) 0.092(3) Uani 0.495(5) 1 d PDU A 1
H9B H 0.5355 0.1150 -0.0241 0.137 Uiso 0.495(5) 1 calc PR A 1
H9C H 0.6047 0.0735 -0.0477 0.137 Uiso 0.495(5) 1 calc PR A 1
H9D H 0.5833 0.2067 -0.0489 0.137 Uiso 0.495(5) 1 calc PR A 1
C10 C 0.6212(7) 0.0900(10) 0.0928(4) 0.086(3) Uani 0.495(5) 1 d PDU A 1
H10A H 0.6548 0.1142 0.1367 0.129 Uiso 0.495(5) 1 calc PR A 1
H10B H 0.6240 0.0065 0.0896 0.129 Uiso 0.495(5) 1 calc PR A 1
H10C H 0.5648 0.1129 0.0824 0.129 Uiso 0.495(5) 1 calc PR A 1
C8' C 0.7336(6) 0.0935(12) 0.0924(5) 0.099(3) Uani 0.505(5) 1 d PDU A 2
H8'A H 0.7380 0.1054 0.1367 0.148 Uiso 0.505(5) 1 calc PR A 2
H8'B H 0.7798 0.1299 0.0867 0.148 Uiso 0.505(5) 1 calc PR A 2
H8'C H 0.7338 0.0113 0.0839 0.148 Uiso 0.505(5) 1 calc PR A 2
C9' C 0.6447(8) 0.1262(12) -0.0262(3) 0.123(4) Uani 0.505(5) 1 d PDU A 2
H9'A H 0.6872 0.1687 -0.0341 0.184 Uiso 0.505(5) 1 calc PR A 2
H9'B H 0.5913 0.1522 -0.0561 0.184 Uiso 0.505(5) 1 calc PR A 2
H9'C H 0.6506 0.0442 -0.0325 0.184 Uiso 0.505(5) 1 calc PR A 2
C10' C 0.5796(7) 0.0920(12) 0.0550(7) 0.101(3) Uani 0.505(5) 1 d PDU A 2
H10D H 0.5896 0.0935 0.1009 0.151 Uiso 0.505(5) 1 calc PR A 2
H10E H 0.5731 0.0126 0.0398 0.151 Uiso 0.505(5) 1 calc PR A 2
H10F H 0.5300 0.1351 0.0308 0.151 Uiso 0.505(5) 1 calc PR A 2
C11 C 0.8041(3) 0.4489(4) -0.1791(2) 0.0424(11) Uani 1 1 d . A .
C12 C 0.7283(3) 0.3907(4) -0.2321(2) 0.0674(14) Uani 1 1 d DU . .
C13 C 0.7509(8) 0.3384(10) -0.2868(5) 0.088(3) Uani 0.495(5) 1 d PDU A 1
H13A H 0.7633 0.2569 -0.2782 0.132 Uiso 0.495(5) 1 calc PR A 1
H13B H 0.7984 0.3782 -0.2882 0.132 Uiso 0.495(5) 1 calc PR A 1
H13C H 0.7051 0.3474 -0.3282 0.132 Uiso 0.495(5) 1 calc PR A 1
C14 C 0.7053(7) 0.2922(7) -0.1953(5) 0.084(3) Uani 0.495(5) 1 d PDU A 1
H14A H 0.7128 0.3186 -0.1521 0.126 Uiso 0.495(5) 1 calc PR A 1
H14B H 0.7402 0.2258 -0.1919 0.126 Uiso 0.495(5) 1 calc PR A 1
H14C H 0.6485 0.2706 -0.2189 0.126 Uiso 0.495(5) 1 calc PR A 1
C15 C 0.6610(6) 0.4848(8) -0.2514(7) 0.068(3) Uani 0.495(5) 1 d PDU A 1
H15A H 0.6381 0.4898 -0.2185 0.102 Uiso 0.495(5) 1 calc PR A 1
H15B H 0.6180 0.4649 -0.2929 0.102 Uiso 0.495(5) 1 calc PR A 1
H15C H 0.6846 0.5588 -0.2551 0.102 Uiso 0.495(5) 1 calc PR A 1
C13' C 0.7307(9) 0.4191(11) -0.2991(4) 0.100(3) Uani 0.505(5) 1 d PDU A 2
H13D H 0.7494 0.4980 -0.2989 0.150 Uiso 0.505(5) 1 calc PR A 2
H13E H 0.6762 0.4106 -0.3327 0.150 Uiso 0.505(5) 1 calc PR A 2
H13F H 0.7681 0.3664 -0.3076 0.150 Uiso 0.505(5) 1 calc PR A 2
C14' C 0.7308(7) 0.2583(4) -0.2224(6) 0.111(3) Uani 0.505(5) 1 d PDU A 2
H14D H 0.7273 0.2406 -0.1810 0.167 Uiso 0.505(5) 1 calc PR A 2
H14E H 0.7818 0.2280 -0.2227 0.167 Uiso 0.505(5) 1 calc PR A 2
H14F H 0.6850 0.2231 -0.2573 0.167 Uiso 0.505(5) 1 calc PR A 2
C15' C 0.6460(5) 0.4389(10) -0.2340(8) 0.082(3) Uani 0.505(5) 1 d PDU A 2
H15D H 0.6400 0.4198 -0.1937 0.123 Uiso 0.505(5) 1 calc PR A 2
H15E H 0.6012 0.4048 -0.2703 0.123 Uiso 0.505(5) 1 calc PR A 2
H15F H 0.6450 0.5222 -0.2392 0.123 Uiso 0.505(5) 1 calc PR A 2
C16 C 1.0922(3) 0.6299(5) -0.1962(2) 0.0535(13) Uani 1 1 d . A .
C17 C 1.0958(3) 0.6880(4) -0.2561(2) 0.0752(15) Uani 1 1 d DU . .
C18 C 1.0220(5) 0.7680(9) -0.2919(5) 0.098(3) Uani 0.495(5) 1 d PDU A 1
H18A H 1.0312 0.8428 -0.2705 0.147 Uiso 0.495(5) 1 calc PR A 1
H18B H 0.9725 0.7337 -0.2909 0.147 Uiso 0.495(5) 1 calc PR A 1
H18C H 1.0161 0.7778 -0.3367 0.147 Uiso 0.495(5) 1 calc PR A 1
C19 C 1.1759(4) 0.7595(10) -0.2328(6) 0.109(3) Uani 0.495(5) 1 d PDU A 1
H19A H 1.1951 0.7719 -0.1862 0.164 Uiso 0.495(5) 1 calc PR A 1
H19B H 1.1656 0.8335 -0.2550 0.164 Uiso 0.495(5) 1 calc PR A 1
H19C H 1.2173 0.7178 -0.2426 0.164 Uiso 0.495(5) 1 calc PR A 1
C20 C 1.0999(8) 0.5915(8) -0.3026(5) 0.116(4) Uani 0.495(5) 1 d PDU A 1
H20A H 1.1530 0.5538 -0.2844 0.174 Uiso 0.495(5) 1 calc PR A 1
H20B H 1.0924 0.6250 -0.3445 0.174 Uiso 0.495(5) 1 calc PR A 1
H20C H 1.0571 0.5352 -0.3083 0.174 Uiso 0.495(5) 1 calc PR A 1
C18' C 1.0772(6) 0.8182(5) -0.2540(5) 0.083(3) Uani 0.505(5) 1 d PDU A 2
H18D H 1.1202 0.8538 -0.2170 0.124 Uiso 0.505(5) 1 calc PR A 2
H18E H 1.0251 0.8276 -0.2498 0.124 Uiso 0.505(5) 1 calc PR A 2
H18F H 1.0748 0.8549 -0.2938 0.124 Uiso 0.505(5) 1 calc PR A 2
C19' C 1.1792(4) 0.6725(9) -0.2622(5) 0.081(3) Uani 0.505(5) 1 d PDU A 2
H19D H 1.2226 0.7018 -0.2233 0.122 Uiso 0.505(5) 1 calc PR A 2
H19E H 1.1789 0.7149 -0.2998 0.122 Uiso 0.505(5) 1 calc PR A 2
H19F H 1.1884 0.5911 -0.2674 0.122 Uiso 0.505(5) 1 calc PR A 2
C20' C 1.0274(5) 0.6312(9) -0.3151(4) 0.095(3) Uani 0.505(5) 1 d PDU A 2
H20D H 0.9834 0.6056 -0.3025 0.142 Uiso 0.505(5) 1 calc PR A 2
H20E H 1.0496 0.5653 -0.3296 0.142 Uiso 0.505(5) 1 calc PR A 2
H20F H 1.0061 0.6870 -0.3501 0.142 Uiso 0.505(5) 1 calc PR A 2
C21 C 0.9742(3) 0.7534(4) -0.0615(2) 0.0405(11) Uani 1 1 d . . .
H21A H 0.9349 0.8027 -0.0523 0.049 Uiso 1 1 calc R . .
H21B H 0.9847 0.7895 -0.0972 0.049 Uiso 1 1 calc R . .
C22 C 1.1262(3) 0.6945(3) -0.0139(2) 0.0380(10) Uani 1 1 d . . .
H22A H 1.1323 0.7336 -0.0508 0.046 Uiso 1 1 calc R . .
H22B H 1.1773 0.7057 0.0242 0.046 Uiso 1 1 calc R . .
C23 C 1.0554(2) 0.7534(4) -0.0006(2) 0.0361(10) Uani 1 1 d . . .
C24 C 1.0827(3) 0.8818(4) 0.0176(3) 0.0544(13) Uani 1 1 d . . .
H24A H 1.0405 0.9229 0.0268 0.082 Uiso 1 1 calc R . .
H24B H 1.0909 0.9189 -0.0184 0.082 Uiso 1 1 calc R . .
H24C H 1.1335 0.8834 0.0558 0.082 Uiso 1 1 calc R . .
C25 C 1.0435(3) 0.6987(4) 0.0579(2) 0.0382(10) Uani 1 1 d . . .
H25A H 1.0940 0.7090 0.0967 0.046 Uiso 1 1 calc R . .
H25B H 0.9996 0.7399 0.0653 0.046 Uiso 1 1 calc R . .
C26 C 0.7214(3) 0.7706(4) -0.0247(3) 0.0511(13) Uani 1 1 d . . .
H26A H 0.7526 0.8095 0.0166 0.061 Uiso 1 1 calc R . .
H26B H 0.6859 0.8282 -0.0547 0.061 Uiso 1 1 calc R . .
C27 C 0.7810(3) 0.7205(4) -0.0531(2) 0.0465(12) Uani 1 1 d . . .
H27A H 0.7500 0.6852 -0.0956 0.056 Uiso 1 1 calc R . .
H27B H 0.8150 0.7826 -0.0593 0.056 Uiso 1 1 calc R . .
C28 C 0.6099(3) 0.6309(5) -0.0757(2) 0.0574(14) Uani 1 1 d . . .
H28A H 0.6210 0.6643 -0.1118 0.069 Uiso 1 1 calc R . .
H28B H 0.5546 0.6545 -0.0807 0.069 Uiso 1 1 calc R . .
C29 C 0.6129(3) 0.4980(5) -0.0794(3) 0.0557(15) Uani 1 1 d . . .
H29A H 0.5882 0.4635 -0.0512 0.067 Uiso 1 1 calc R . .
H29B H 0.5816 0.4725 -0.1242 0.067 Uiso 1 1 calc R . .
C30 C 0.6289(3) 0.7213(4) 0.0300(2) 0.0484(12) Uani 1 1 d . . .
H30A H 0.6689 0.7632 0.0669 0.058 Uiso 1 1 calc R . .
H30B H 0.5850 0.7753 0.0057 0.058 Uiso 1 1 calc R . .
C31 C 0.5939(3) 0.6236(5) 0.0546(3) 0.0524(13) Uani 1 1 d . . .
H31A H 0.5740 0.6521 0.0872 0.063 Uiso 1 1 calc R . .
H31B H 0.5476 0.5895 0.0187 0.063 Uiso 1 1 calc R . .

loop_
_atom_site_aniso_label
_atom_site_aniso_U_11
_atom_site_aniso_U_22
_atom_site_aniso_U_33
_atom_site_aniso_U_23
_atom_site_aniso_U_13
_atom_site_aniso_U_12
Gd1 0.02850(15) 0.04183(15) 0.03426(14) 0.00040(9) 0.01597(11) 0.00467(9)
Mn1 0.0248(3) 0.0340(3) 0.0295(3) 0.0026(3) 0.0147(3) 0.0060(3)
Mn2 0.0312(4) 0.0537(4) 0.0320(4) 0.0059(3) 0.0177(3) 0.0085(3)
O1 0.060(2) 0.056(2) 0.055(2) -0.0063(17) 0.0379(17) 0.0087(17)
O2 0.036(2) 0.077(3) 0.052(2) -0.0215(19) 0.0106(16) -0.0028(18)
O3 0.051(2) 0.051(2) 0.074(2) 0.0016(19) 0.0359(19) -0.0046(17)
O4 0.058(3) 0.063(2) 0.146(4) 0.013(3) 0.067(3) 0.007(2)
O5 0.0275(17) 0.058(2) 0.0361(18) -0.0079(15) 0.0116(14) 0.0024(14)
O6 0.0356(19) 0.079(2) 0.0352(18) -0.0058(16) 0.0152(15) 0.0017(16)
O7 0.063(2) 0.082(3) 0.065(2) 0.026(2) 0.044(2) 0.020(2)
O8 0.055(2) 0.081(3) 0.054(2) 0.021(2) 0.0207(19) 0.005(2)
O9 0.0285(15) 0.0293(14) 0.0397(16) 0.0014(13) 0.0204(12) 0.0047(12)
O10 0.0326(16) 0.0407(17) 0.0353(16) 0.0067(13) 0.0167(13) 0.0058(13)
O11 0.0269(15) 0.0337(15) 0.0295(15) -0.0004(12) 0.0143(12) 0.0029(12)
O12 0.0352(16) 0.0331(15) 0.0358(16) 0.0046(13) 0.0184(13) 0.0122(13)
O13 0.0405(19) 0.058(2) 0.0419(19) -0.0116(16) 0.0162(15) 0.0022(16)
O14 0.041(2) 0.062(2) 0.067(2) 0.0008(19) 0.0330(18) 0.0058(17)
N1 0.033(2) 0.055(2) 0.044(2) 0.0030(19) 0.0176(18) 0.0120(18)
C1 0.047(3) 0.049(3) 0.046(3) -0.008(2) 0.023(2) 0.003(2)
C2 0.070(3) 0.100(4) 0.078(4) -0.046(3) 0.032(3) -0.008(3)
C3 0.120(9) 0.092(7) 0.133(8) -0.039(6) 0.065(6) -0.027(6)
C4 0.085(5) 0.127(7) 0.091(7) -0.038(5) 0.008(5) -0.005(6)
C5 0.098(6) 0.102(7) 0.086(6) -0.054(5) 0.048(5) -0.001(5)
C3' 0.128(7) 0.096(6) 0.136(7) -0.038(5) 0.022(6) -0.007(6)
C4' 0.068(5) 0.114(7) 0.066(6) -0.034(5) 0.026(4) -0.028(5)
C5' 0.097(6) 0.132(7) 0.100(6) -0.054(5) 0.049(5) -0.018(6)
C6 0.052(3) 0.050(3) 0.068(4) 0.011(3) 0.024(3) -0.002(3)
C7 0.067(3) 0.055(3) 0.106(4) -0.002(3) 0.034(3) -0.007(3)
C8 0.076(5) 0.060(5) 0.121(7) -0.011(6) 0.040(5) 0.005(5)
C9 0.088(6) 0.079(6) 0.109(5) -0.023(5) 0.040(5) -0.005(6)
C10 0.079(6) 0.067(5) 0.109(6) 0.000(6) 0.034(5) -0.020(5)
C8' 0.081(5) 0.070(5) 0.131(7) -0.003(6) 0.025(5) 0.009(5)
C9' 0.141(9) 0.097(7) 0.122(6) -0.028(7) 0.042(6) -0.008(8)
C10' 0.082(5) 0.076(6) 0.133(7) 0.000(6) 0.028(5) -0.016(5)
C11 0.028(2) 0.058(3) 0.037(3) -0.004(2) 0.008(2) 0.012(2)
C12 0.053(3) 0.090(3) 0.059(3) -0.030(3) 0.021(2) -0.003(3)
C13 0.077(5) 0.113(6) 0.069(5) -0.060(5) 0.024(4) -0.006(5)
C14 0.082(6) 0.079(5) 0.084(6) -0.042(5) 0.025(4) -0.022(5)
C15 0.034(5) 0.097(6) 0.069(6) -0.016(5) 0.016(4) -0.008(4)
C13' 0.089(7) 0.137(8) 0.065(5) -0.053(6) 0.020(5) -0.022(7)
C14' 0.097(5) 0.094(5) 0.107(6) -0.043(5) 0.000(5) -0.009(5)
C15' 0.043(5) 0.113(6) 0.080(6) -0.026(6) 0.014(4) -0.008(5)
C16 0.060(3) 0.064(3) 0.045(3) 0.016(3) 0.029(3) 0.015(3)
C17 0.073(3) 0.109(4) 0.064(3) 0.026(3) 0.049(3) 0.018(3)
C18 0.102(6) 0.114(6) 0.089(6) 0.046(5) 0.049(5) 0.029(5)
C19 0.103(5) 0.134(7) 0.096(6) 0.033(6) 0.044(5) 0.004(5)
C20 0.132(7) 0.136(7) 0.086(6) 0.006(5) 0.048(6) 0.027(6)
C18' 0.088(6) 0.092(5) 0.080(6) 0.037(5) 0.045(5) 0.011(5)
C19' 0.082(5) 0.121(7) 0.072(5) 0.031(5) 0.065(4) 0.019(5)
C20' 0.103(6) 0.128(6) 0.066(5) 0.008(5) 0.047(5) 0.006(6)
C21 0.036(3) 0.038(2) 0.049(3) 0.011(2) 0.018(2) 0.008(2)
C22 0.037(2) 0.032(2) 0.052(3) 0.001(2) 0.024(2) 0.0062(19)
C23 0.035(2) 0.032(2) 0.046(3) 0.001(2) 0.020(2) 0.0020(19)
C24 0.049(3) 0.033(2) 0.085(4) -0.002(3) 0.031(3) 0.003(2)
C25 0.037(3) 0.036(2) 0.049(3) -0.006(2) 0.025(2) 0.0058(19)
C26 0.050(3) 0.046(3) 0.067(3) 0.009(3) 0.033(3) 0.018(2)
C27 0.039(3) 0.049(3) 0.061(3) 0.019(2) 0.029(2) 0.020(2)
C28 0.040(3) 0.082(4) 0.048(3) 0.007(3) 0.014(2) 0.019(3)
C29 0.036(3) 0.086(4) 0.046(3) -0.019(3) 0.016(2) -0.013(3)
C30 0.035(3) 0.052(3) 0.061(3) -0.007(3) 0.022(2) 0.015(2)
C31 0.040(3) 0.068(3) 0.060(3) -0.005(3) 0.031(3) 0.012(3)

loop_
_atom_type_symbol
_atom_type_description
_atom_type_scat_dispersion_real
_atom_type_scat_dispersion_imag
_atom_type_scat_source
C C 0.0033 0.0016 'International Tables Vol C Tables 4.2.6.8 and 6.1.1.4'
H H 0.0000 0.0000 'International Tables Vol C Tables 4.2.6.8 and 6.1.1.4'
O O 0.0106 0.0060 'International Tables Vol C Tables 4.2.6.8 and 6.1.1.4'
N N 0.0061 0.0033 'International Tables Vol C Tables 4.2.6.8 and 6.1.1.4'
Mn Mn 0.3368 0.7283 'International Tables Vol C Tables 4.2.6.8 and 6.1.1.4'
Gd Gd -0.1653 3.9035 'International Tables Vol C Tables 4.2.6.8 and 6.1.1.4'

loop_
_geom_angle_atom_site_label_1
_geom_angle_atom_site_label_2
_geom_angle_atom_site_label_3
_geom_angle
_geom_angle_site_symmetry_1
_geom_angle_site_symmetry_3
O8 Gd1 O3 71.37(13) 3_765 .
O8 Gd1 O2 82.14(13) 3_765 .
O3 Gd1 O2 139.96(12) . .
O8 Gd1 O9 85.02(11) 3_765 3_765
O3 Gd1 O9 87.70(10) . 3_765
O2 Gd1 O9 119.95(10) . 3_765
O8 Gd1 O14 88.10(12) 3_765 .
O3 Gd1 O14 71.57(11) . .
O2 Gd1 O14 78.24(12) . .
O9 Gd1 O14 159.27(10) 3_765 .
O8 Gd1 O12 132.71(11) 3_765 .
O3 Gd1 O12 136.45(10) . .
O2 Gd1 O12 83.52(11) . .
O9 Gd1 O12 64.24(9) 3_765 .
O14 Gd1 O12 132.12(10) . .
O8 Gd1 O13 136.85(13) 3_765 .
O3 Gd1 O13 68.38(12) . .
O2 Gd1 O13 140.31(12) . .
O9 Gd1 O13 78.56(10) 3_765 .
O14 Gd1 O13 93.44(12) . .
O12 Gd1 O13 73.60(11) . .
O8 Gd1 N1 148.50(12) 3_765 .
O3 Gd1 N1 112.42(12) . .
O2 Gd1 N1 76.26(12) . .
O9 Gd1 N1 125.68(10) 3_765 .
O14 Gd1 N1 65.36(11) . .
O12 Gd1 N1 67.43(10) . .
O13 Gd1 N1 65.21(11) . .
O8 Gd1 O1 66.61(12) 3_765 .
O3 Gd1 O1 134.17(11) . .
O2 Gd1 O1 49.56(10) . .
O9 Gd1 O1 71.54(9) 3_765 .
O14 Gd1 O1 123.09(11) . .
O12 Gd1 O1 69.83(9) . .
O13 Gd1 O1 140.04(10) . .
N1 Gd1 O1 112.87(11) . .
O8 Gd1 C1 71.59(14) 3_765 .
O3 Gd1 C1 142.15(13) . .
O2 Gd1 C1 24.31(11) . .
O9 Gd1 C1 96.60(11) 3_765 .
O14 Gd1 C1 99.74(12) . .
O12 Gd1 C1 77.05(11) . .
O13 Gd1 C1 149.34(13) . .
N1 Gd1 C1 95.43(13) . .
O1 Gd1 C1 25.34(10) . .
O8 Gd1 Mn1 112.84(9) 3_765 .
O3 Gd1 Mn1 111.99(8) . .
O2 Gd1 Mn1 105.69(8) . .
O9 Gd1 Mn1 32.62(6) 3_765 .
O14 Gd1 Mn1 158.95(9) . .
O12 Gd1 Mn1 31.94(6) . .
O13 Gd1 Mn1 70.12(8) . .
N1 Gd1 Mn1 95.09(8) . .
O1 Gd1 Mn1 70.38(6) . .
C1 Gd1 Mn1 89.40(9) . .
O12 Mn1 O10 98.31(12) . .
O12 Mn1 O9 84.20(11) . 3_765
O10 Mn1 O9 171.77(12) . 3_765
O12 Mn1 O11 174.86(12) . 3_765
O10 Mn1 O11 86.57(12) . 3_765
O9 Mn1 O11 90.75(11) 3_765 3_765
O12 Mn1 O11 99.57(11) . .
O10 Mn1 O11 86.21(11) . .
O9 Mn1 O11 85.64(11) 3_765 .
O11 Mn1 O11 79.04(11) 3_765 .
O12 Mn1 O5 92.46(12) . .
O10 Mn1 O5 90.17(12) . .
O9 Mn1 O5 97.58(12) 3_765 .
O11 Mn1 O5 89.14(11) 3_765 .
O11 Mn1 O5 167.81(10) . .
O12 Mn1 Mn2 139.83(9) . .
O10 Mn1 Mn2 43.57(8) . .
O9 Mn1 Mn2 135.47(8) 3_765 .
O11 Mn1 Mn2 45.30(8) 3_765 .
O11 Mn1 Mn2 91.13(7) . .
O5 Mn1 Mn2 78.30(8) . .
O12 Mn1 Gd1 42.59(8) . .
O10 Mn1 Gd1 140.89(8) . .
O9 Mn1 Gd1 42.07(7) 3_765 .
O11 Mn1 Gd1 132.50(8) 3_765 .
O11 Mn1 Gd1 98.22(7) . .
O5 Mn1 Gd1 91.93(8) . .
Mn2 Mn1 Gd1 169.75(3) . .
O7 Mn2 O1 94.97(14) . 3_765
O7 Mn2 O6 106.49(14) . .
O1 Mn2 O6 105.21(13) 3_765 .
O7 Mn2 O10 100.48(13) . .
O1 Mn2 O10 154.64(12) 3_765 .
O6 Mn2 O10 89.60(12) . .
O7 Mn2 O11 165.32(13) . 3_765
O1 Mn2 O11 85.22(11) 3_765 3_765
O6 Mn2 O11 87.53(11) . 3_765
O10 Mn2 O11 74.79(10) . 3_765
O7 Mn2 Mn1 138.08(11) . .
O1 Mn2 Mn1 124.26(9) 3_765 .
O6 Mn2 Mn1 79.12(9) . .
O10 Mn2 Mn1 37.61(7) . .
O11 Mn2 Mn1 39.05(7) 3_765 .
C1 O1 Mn2 163.8(3) . 3_765
C1 O1 Gd1 85.0(3) . .
Mn2 O1 Gd1 100.08(13) 3_765 .
C1 O2 Gd1 103.5(3) . .
C6 O3 Gd1 141.2(3) . .
C11 O5 Mn1 126.4(3) . .
C11 O6 Mn2 131.6(3) . .
C16 O7 Mn2 125.0(3) . .
C16 O8 Gd1 147.9(3) . 3_765
C22 O9 Mn1 121.1(2) . 3_765
C22 O9 Gd1 115.2(2) . 3_765
Mn1 O9 Gd1 105.32(11) 3_765 3_765
C21 O10 Mn1 126.0(3) . .
C21 O10 Mn2 120.4(2) . .
Mn1 O10 Mn2 98.82(12) . .
C25 O11 Mn1 121.0(2) . 3_765
C25 O11 Mn2 119.9(2) . 3_765
Mn1 O11 Mn2 95.64(11) 3_765 3_765
C25 O11 Mn1 114.3(2) . .
Mn1 O11 Mn1 100.96(11) 3_765 .
Mn2 O11 Mn1 101.31(10) 3_765 .
C27 O12 Mn1 122.8(2) . .
C27 O12 Gd1 120.7(2) . .
Mn1 O12 Gd1 105.47(12) . .
C29 O13 Gd1 110.9(3) . .
C31 O14 Gd1 123.2(3) . .
C28 N1 C30 112.1(4) . .
C28 N1 C26 111.6(4) . .
C30 N1 C26 110.0(4) . .
C28 N1 Gd1 113.1(3) . .
C30 N1 Gd1 105.5(3) . .
C26 N1 Gd1 104.0(2) . .
O1 C1 O2 121.5(4) . .
O1 C1 C2 119.9(4) . .
O2 C1 C2 118.5(4) . .
O1 C1 Gd1 69.6(3) . .
O2 C1 Gd1 52.2(2) . .
C2 C1 Gd1 170.2(3) . .
C3' C2 C5 75.2(5) . .
C3' C2 C4 135.3(7) . .
C5 C2 C4 109.68(11) . .
C3' C2 C1 108.1(6) . .
C5 C2 C1 112.5(5) . .
C4 C2 C1 110.0(6) . .
C3' C2 C5' 109.62(10) . .
C5 C2 C5' 34.8(5) . .
C4 C2 C5' 81.3(5) . .
C1 C2 C5' 105.8(6) . .
C3' C2 C4' 109.62(10) . .
C5 C2 C4' 128.3(7) . .
C4 C2 C4' 31.8(5) . .
C1 C2 C4' 114.0(5) . .
C5' C2 C4' 109.59(10) . .
C3' C2 C3 36.7(5) . .
C5 C2 C3 109.52(10) . .
C4 C2 C3 109.59(11) . .
C1 C2 C3 105.4(6) . .
C5' C2 C3 140.6(6) . .
C4' C2 C3 78.4(5) . .
C2 C3 H3A 109.5 . .
C2 C3 H3B 109.5 . .
H3A C3 H3B 109.5 . .
C2 C3 H3C 109.5 . .
H3A C3 H3C 109.5 . .
H3B C3 H3C 109.5 . .
C2 C4 H4A 109.5 . .
C2 C4 H4B 109.5 . .
H4A C4 H4B 109.5 . .
C2 C4 H4C 109.5 . .
H4A C4 H4C 109.5 . .
H4B C4 H4C 109.5 . .
C2 C5 H5A 109.5 . .
C2 C5 H5B 109.5 . .
H5A C5 H5B 109.5 . .
C2 C5 H5C 109.5 . .
H5A C5 H5C 109.5 . .
H5B C5 H5C 109.5 . .
C2 C3' H3'A 109.5 . .
C2 C3' H3'B 109.5 . .
H3'A C3' H3'B 109.5 . .
C2 C3' H3'C 109.5 . .
H3'A C3' H3'C 109.5 . .
H3'B C3' H3'C 109.5 . .
C2 C4' H4'A 109.5 . .
C2 C4' H4'B 109.5 . .
H4'A C4' H4'B 109.5 . .
C2 C4' H4'C 109.5 . .
H4'A C4' H4'C 109.5 . .
H4'B C4' H4'C 109.5 . .
C2 C5' H5'A 109.5 . .
C2 C5' H5'B 109.5 . .
H5'A C5' H5'B 109.5 . .
C2 C5' H5'C 109.5 . .
H5'A C5' H5'C 109.5 . .
H5'B C5' H5'C 109.5 . .
O4 C6 O3 124.6(5) . .
O4 C6 C7 119.3(5) . .
O3 C6 C7 116.1(5) . .
C10' C7 C9 77.0(5) . .
C10' C7 C8 127.9(8) . .
C9 C7 C8 109.57(10) . .
C10' C7 C8' 109.4(9) . .
C9 C7 C8' 141.6(6) . .
C8 C7 C8' 36.0(5) . .
C10' C7 C6 113.0(7) . .
C9 C7 C6 104.0(6) . .
C8 C7 C6 114.9(5) . .
C8' C7 C6 107.5(6) . .
C10' C7 C10 33.0(5) . .
C9 C7 C10 109.54(11) . .
C8 C7 C10 109.61(10) . .
C8' C7 C10 80.3(7) . .
C6 C7 C10 109.1(6) . .
C10' C7 C9' 109.66(10) . .
C9 C7 C9' 38.2(4) . .
C8 C7 C9' 73.9(5) . .
C8' C7 C9' 109.59(9) . .
C6 C7 C9' 107.7(6) . .
C10 C7 C9' 136.6(7) . .
C7 C8 H8A 109.5 . .
C7 C8 H8B 109.5 . .
H8A C8 H8B 109.5 . .
C7 C8 H8C 109.5 . .
H8A C8 H8C 109.5 . .
H8B C8 H8C 109.5 . .
C7 C9 H9B 109.5 . .
C7 C9 H9C 109.5 . .
H9B C9 H9C 109.5 . .
C7 C9 H9D 109.5 . .
H9B C9 H9D 109.5 . .
H9C C9 H9D 109.5 . .
C7 C10 H10A 109.5 . .
C7 C10 H10B 109.5 . .
H10A C10 H10B 109.5 . .
C7 C10 H10C 109.5 . .
H10A C10 H10C 109.5 . .
H10B C10 H10C 109.5 . .
C7 C8' H8'A 109.5 . .
C7 C8' H8'B 109.5 . .
H8'A C8' H8'B 109.5 . .
C7 C8' H8'C 109.5 . .
H8'A C8' H8'C 109.5 . .
H8'B C8' H8'C 109.5 . .
C7 C9' H9'A 109.5 . .
C7 C9' H9'B 109.5 . .
H9'A C9' H9'B 109.5 . .
C7 C9' H9'C 109.5 . .
H9'A C9' H9'C 109.5 . .
H9'B C9' H9'C 109.5 . .
C7 C10' H10D 109.5 . .
C7 C10' H10E 109.5 . .
H10D C10' H10E 109.5 . .
C7 C10' H10F 109.5 . .
H10D C10' H10F 109.5 . .
H10E C10' H10F 109.5 . .
O5 C11 O6 124.3(4) . .
O5 C11 C12 117.4(4) . .
O6 C11 C12 118.3(4) . .
C14' C12 C13 73.8(5) . .
C14' C12 C15' 109.66(9) . .
C13 C12 C15' 130.4(9) . .
C14' C12 C11 110.7(5) . .
C13 C12 C11 110.9(6) . .
C15' C12 C11 113.1(6) . .
C14' C12 C15 135.6(6) . .
C13 C12 C15 117.5(8) . .
C15' C12 C15 28.7(5) . .
C11 C12 C15 104.6(6) . .
C14' C12 C14 36.4(4) . .
C13 C12 C14 109.41(10) . .
C15' C12 C14 80.8(5) . .
C11 C12 C14 104.0(5) . .
C15 C12 C14 109.45(9) . .
C14' C12 C13' 109.60(10) . .
C13 C12 C13' 37.6(5) . .
C15' C12 C13' 106.1(8) . .
C11 C12 C13' 107.6(6) . .
C15 C12 C13' 83.6(7) . .
C14 C12 C13' 141.2(6) . .
C12 C13 H13A 109.5 . .
C12 C13 H13B 109.5 . .
H13A C13 H13B 109.5 . .
C12 C13 H13C 109.5 . .
H13A C13 H13C 109.5 . .
H13B C13 H13C 109.5 . .
C12 C14 H14A 109.5 . .
C12 C14 H14B 109.5 . .
H14A C14 H14B 109.5 . .
C12 C14 H14C 109.5 . .
H14A C14 H14C 109.5 . .
H14B C14 H14C 109.5 . .
C12 C15 H15A 109.5 . .
C12 C15 H15B 109.5 . .
H15A C15 H15B 109.5 . .
C12 C15 H15C 109.5 . .
H15A C15 H15C 109.5 . .
H15B C15 H15C 109.5 . .
C12 C13' H13D 109.5 . .
C12 C13' H13E 109.5 . .
H13D C13' H13E 109.5 . .
C12 C13' H13F 109.5 . .
H13D C13' H13F 109.5 . .
H13E C13' H13F 109.5 . .
C12 C14' H14D 109.5 . .
C12 C14' H14E 109.5 . .
H14D C14' H14E 109.5 . .
C12 C14' H14F 109.5 . .
H14D C14' H14F 109.5 . .
H14E C14' H14F 109.5 . .
C12 C15' H15D 109.5 . .
C12 C15' H15E 109.5 . .
H15D C15' H15E 109.5 . .
C12 C15' H15F 109.5 . .
H15D C15' H15F 109.5 . .
H15E C15' H15F 109.5 . .
O8 C16 O7 123.5(5) . .
O8 C16 C17 119.0(4) . .
O7 C16 C17 117.5(4) . .
C19' C17 C16 113.2(4) . .
C19' C17 C18' 109.69(10) . .
C16 C17 C18' 108.8(5) . .
C19' C17 C18 131.9(6) . .
C16 C17 C18 113.8(5) . .
C18' C17 C18 44.4(4) . .
C19' C17 C20 63.9(4) . .
C16 C17 C20 107.5(6) . .
C18' C17 C20 142.1(6) . .
C18 C17 C20 109.64(10) . .
C19' C17 C19 46.3(5) . .
C16 C17 C19 106.6(5) . .
C18' C17 C19 69.3(4) . .
C18 C17 C19 109.53(11) . .
C20 C17 C19 109.54(10) . .
C19' C17 C20' 109.55(10) . .
C16 C17 C20' 105.9(5) . .
C18' C17 C20' 109.54(10) . .
C18 C17 C20' 65.8(4) . .
C20 C17 C20' 49.3(4) . .
C19 C17 C20' 145.7(6) . .
C17 C18 H18A 109.5 . .
C17 C18 H18B 109.5 . .
H18A C18 H18B 109.5 . .
C17 C18 H18C 109.5 . .
H18A C18 H18C 109.5 . .
H18B C18 H18C 109.5 . .
C17 C19 H19A 109.5 . .
C17 C19 H19B 109.5 . .
H19A C19 H19B 109.5 . .
C17 C19 H19C 109.5 . .
H19A C19 H19C 109.5 . .
H19B C19 H19C 109.5 . .
C17 C20 H20A 109.5 . .
C17 C20 H20B 109.5 . .
H20A C20 H20B 109.5 . .
C17 C20 H20C 109.5 . .
H20A C20 H20C 109.5 . .
H20B C20 H20C 109.5 . .
C17 C18' H18D 109.5 . .
C17 C18' H18E 109.5 . .
H18D C18' H18E 109.5 . .
C17 C18' H18F 109.5 . .
H18D C18' H18F 109.5 . .
H18E C18' H18F 109.5 . .
C17 C19' H19D 109.5 . .
C17 C19' H19E 109.5 . .
H19D C19' H19E 109.5 . .
C17 C19' H19F 109.5 . .
H19D C19' H19F 109.5 . .
H19E C19' H19F 109.5 . .
C17 C20' H20D 109.5 . .
C17 C20' H20E 109.5 . .
H20D C20' H20E 109.5 . .
C17 C20' H20F 109.5 . .
H20D C20' H20F 109.5 . .
H20E C20' H20F 109.5 . .
O10 C21 C23 117.0(3) . .
O10 C21 H21A 108.0 . .
C23 C21 H21A 108.0 . .
O10 C21 H21B 108.0 . .
C23 C21 H21B 108.0 . .
H21A C21 H21B 107.3 . .
O9 C22 C23 114.9(3) . .
O9 C22 H22A 108.5 . .
C23 C22 H22A 108.5 . .
O9 C22 H22B 108.5 . .
C23 C22 H22B 108.5 . .
H22A C22 H22B 107.5 . .
C21 C23 C25 111.0(3) . .
C21 C23 C22 112.1(4) . .
C25 C23 C22 111.6(3) . .
C21 C23 C24 108.4(4) . .
C25 C23 C24 107.4(4) . .
C22 C23 C24 106.0(3) . .
C23 C24 H24A 109.5 . .
C23 C24 H24B 109.5 . .
H24A C24 H24B 109.5 . .
C23 C24 H24C 109.5 . .
H24A C24 H24C 109.5 . .
H24B C24 H24C 109.5 . .
O11 C25 C23 113.8(3) . .
O11 C25 H25A 108.8 . .
C23 C25 H25A 108.8 . .
O11 C25 H25B 108.8 . .
C23 C25 H25B 108.8 . .
H25A C25 H25B 107.7 . .
N1 C26 C27 110.9(4) . .
N1 C26 H26A 109.4 . .
C27 C26 H26A 109.4 . .
N1 C26 H26B 109.4 . .
C27 C26 H26B 109.4 . .
H26A C26 H26B 108.0 . .
O12 C27 C26 109.4(4) . .
O12 C27 H27A 109.8 . .
C26 C27 H27A 109.8 . .
O12 C27 H27B 109.8 . .
C26 C27 H27B 109.8 . .
H27A C27 H27B 108.2 . .
N1 C28 C29 112.7(4) . .
N1 C28 H28A 109.0 . .
C29 C28 H28A 109.0 . .
N1 C28 H28B 109.0 . .
C29 C28 H28B 109.0 . .
H28A C28 H28B 107.8 . .
O13 C29 C28 109.5(4) . .
O13 C29 H29A 109.8 . .
C28 C29 H29A 109.8 . .
O13 C29 H29B 109.8 . .
C28 C29 H29B 109.8 . .
H29A C29 H29B 108.2 . .
C31 C30 N1 110.8(4) . .
C31 C30 H30A 109.5 . .
N1 C30 H30A 109.5 . .
C31 C30 H30B 109.5 . .
N1 C30 H30B 109.5 . .
H30A C30 H30B 108.1 . .
O14 C31 C30 109.3(4) . .
O14 C31 H31A 109.8 . .
C30 C31 H31A 109.8 . .
O14 C31 H31B 109.8 . .
C30 C31 H31B 109.8 . .
H31A C31 H31B 108.3 . .

loop_
_geom_bond_atom_site_label_1
_geom_bond_atom_site_label_2
_geom_bond_distance
_geom_bond_site_symmetry_2
Gd1 O8 2.332(4) 3_765
Gd1 O3 2.369(3) .
Gd1 O2 2.384(3) .
Gd1 O9 2.408(2) 3_765
Gd1 O14 2.433(3) .
Gd1 O12 2.435(3) .
Gd1 O13 2.497(3) .
Gd1 N1 2.676(4) .
Gd1 O1 2.760(3) .
Gd1 C1 2.933(5) .
Gd1 Mn1 3.4671(8) .
Mn1 O12 1.903(3) .
Mn1 O10 1.909(3) .
Mn1 O9 1.938(3) 3_765
Mn1 O11 1.957(3) 3_765
Mn1 O11 2.241(3) .
Mn1 O5 2.246(3) .
Mn1 Mn2 3.0911(10) .
Mn2 O7 2.062(3) .
Mn2 O1 2.120(3) 3_765
Mn2 O6 2.130(3) .
Mn2 O10 2.156(3) .
Mn2 O11 2.208(3) 3_765
O1 C1 1.260(5) .
O1 Mn2 2.120(3) 3_765
O2 C1 1.242(5) .
O3 C6 1.267(6) .
O4 C6 1.230(6) .
O5 C11 1.275(5) .
O6 C11 1.255(5) .
O7 C16 1.262(5) .
O8 C16 1.247(6) .
O8 Gd1 2.332(4) 3_765
O9 C22 1.432(5) .
O9 Mn1 1.938(3) 3_765
O9 Gd1 2.409(2) 3_765
O10 C21 1.407(5) .
O11 C25 1.436(5) .
O11 Mn1 1.957(3) 3_765
O11 Mn2 2.208(3) 3_765
O12 C27 1.404(5) .
O13 C29 1.444(6) .
O14 C31 1.454(6) .
N1 C28 1.467(6) .
N1 C30 1.493(5) .
N1 C26 1.477(6) .
C1 C2 1.522(6) .
C2 C3' 1.5296(11) .
C2 C5 1.5296(11) .
C2 C4 1.5291(11) .
C2 C5' 1.5297(11) .
C2 C4' 1.5297(11) .
C2 C3 1.5307(11) .
C3 H3A 0.9600 .
C3 H3B 0.9600 .
C3 H3C 0.9600 .
C4 H4A 0.9600 .
C4 H4B 0.9600 .
C4 H4C 0.9600 .
C5 H5A 0.9600 .
C5 H5B 0.9600 .
C5 H5C 0.9600 .
C3' H3'A 0.9600 .
C3' H3'B 0.9600 .
C3' H3'C 0.9600 .
C4' H4'A 0.9600 .
C4' H4'B 0.9600 .
C4' H4'C 0.9600 .
C5' H5'A 0.9600 .
C5' H5'B 0.9600 .
C5' H5'C 0.9600 .
C6 C7 1.526(7) .
C7 C10' 1.5294(11) .
C7 C9 1.5303(11) .
C7 C8 1.5296(11) .
C7 C8' 1.5300(11) .
C7 C10 1.5300(11) .
C7 C9' 1.5296(11) .
C8 H8A 0.9600 .
C8 H8B 0.9600 .
C8 H8C 0.9600 .
C9 H9B 0.9600 .
C9 H9C 0.9600 .
C9 H9D 0.9600 .
C10 H10A 0.9600 .
C10 H10B 0.9600 .
C10 H10C 0.9600 .
C8' H8'A 0.9600 .
C8' H8'B 0.9600 .
C8' H8'C 0.9600 .
C9' H9'A 0.9600 .
C9' H9'B 0.9600 .
C9' H9'C 0.9600 .
C10' H10D 0.9600 .
C10' H10E 0.9600 .
C10' H10F 0.9600 .
C11 C12 1.539(6) .
C12 C14' 1.5291(11) .
C12 C13 1.5304(11) .
C12 C15' 1.5293(11) .
C12 C15 1.5304(11) .
C12 C14 1.5316(11) .
C12 C13' 1.5303(11) .
C13 H13A 0.9600 .
C13 H13B 0.9600 .
C13 H13C 0.9600 .
C14 H14A 0.9600 .
C14 H14B 0.9600 .
C14 H14C 0.9600 .
C15 H15A 0.9600 .
C15 H15B 0.9600 .
C15 H15C 0.9600 .
C13' H13D 0.9600 .
C13' H13E 0.9600 .
C13' H13F 0.9600 .
C14' H14D 0.9600 .
C14' H14E 0.9600 .
C14' H14F 0.9600 .
C15' H15D 0.9600 .
C15' H15E 0.9600 .
C15' H15F 0.9600 .
C16 C17 1.503(6) .
C17 C19' 1.5293(11) .
C17 C18' 1.5294(11) .
C17 C18 1.5296(11) .
C17 C20 1.5295(11) .
C17 C19 1.5307(11) .
C17 C20' 1.5309(11) .
C18 H18A 0.9600 .
C18 H18B 0.9600 .
C18 H18C 0.9600 .
C19 H19A 0.9600 .
C19 H19B 0.9600 .
C19 H19C 0.9600 .
C20 H20A 0.9600 .
C20 H20B 0.9600 .
C20 H20C 0.9600 .
C18' H18D 0.9600 .
C18' H18E 0.9600 .
C18' H18F 0.9600 .
C19' H19D 0.9600 .
C19' H19E 0.9600 .
C19' H19F 0.9600 .
C20' H20D 0.9600 .
C20' H20E 0.9600 .
C20' H20F 0.9600 .
C21 C23 1.530(6) .
C21 H21A 0.9700 .
C21 H21B 0.9700 .
C22 C23 1.536(5) .
C22 H22A 0.9700 .
C22 H22B 0.9700 .
C23 C25 1.520(6) .
C23 C24 1.550(6) .
C24 H24A 0.9600 .
C24 H24B 0.9600 .
C24 H24C 0.9600 .
C25 H25A 0.9700 .
C25 H25B 0.9700 .
C26 C27 1.525(6) .
C26 H26A 0.9700 .
C26 H26B 0.9700 .
C27 H27A 0.9700 .
C27 H27B 0.9700 .
C28 C29 1.524(7) .
C28 H28A 0.9700 .
C28 H28B 0.9700 .
C29 H29A 0.9700 .
C29 H29B 0.9700 .
C30 C31 1.476(7) .
C30 H30A 0.9700 .
C30 H30B 0.9700 .
C31 H31A 0.9700 .
C31 H31B 0.9700 .
